data_7122368
loop_
_publ_author_name
'Fu, Hong-Ru'
'Wang, Ning'
'Qin, Jian-Hua'
'Han, Min-Le'
'Ma, Lu-Fang'
'Wang, Fei'

_publ_section_title
;
 Spatial confinement of a cationic MOF: a SC-SC approach for high capacity
 Cr(vi)-oxyanion capture in aqueous solution.
;
_journal_issue 82
_journal_name_full 'Chemical communications (Cambridge, England)'
_journal_page_first 11645
_journal_page_last 11648
_journal_paper_doi 10.1039/c8cc05990j
_journal_volume 54
_journal_year 2018
_chemical_formula_moiety 'C54 H42 N14 O Zn2, 2(N O3), O'
_chemical_formula_sum 'C54 H42 N13.5 O8 Zn2'
_chemical_formula_weight 1138.75
_space_group_crystal_system monoclinic
_space_group_IT_number 15
_space_group_name_Hall '-C 2yc'
_space_group_name_H-M_alt 'C 1 2/c 1'
_symmetry_space_group_name_Hall '-C 2yc'
_symmetry_space_group_name_H-M 'C 1 2/c 1'
_atom_sites_solution_hydrogens geom
_atom_sites_solution_primary direct
_audit_creation_date 2017-12-01
_audit_creation_method
;
Olex2 1.2
(compiled 2017.08.10 svn.r3458 for OlexSys, GUI svn.r5381)
;
_audit_update_record
;
2018-07-06 deposited with the CCDC.
2018-09-21 downloaded from the CCDC.
;
_cell_angle_alpha 90
_cell_angle_beta 113.368(2)
_cell_angle_gamma 90
_cell_formula_units_Z 8
_cell_length_a 30.9656(6)
_cell_length_b 15.6428(3)
_cell_length_c 29.8532(5)
_cell_measurement_reflns_used 10772
_cell_measurement_temperature 100(2)
_cell_measurement_theta_max 74.4900
_cell_measurement_theta_min 5.1250
_cell_volume 13274.4(5)
_computing_cell_refinement 'CrysAlisPro 1.171.38.41r (Rigaku OD, 2015)'
_computing_data_collection 'CrysAlisPro 1.171.38.41r (Rigaku OD, 2015)'
_computing_data_reduction 'CrysAlisPro 1.171.38.41r (Rigaku OD, 2015)'
_computing_molecular_graphics 'Olex2 (Dolomanov et al., 2009)'
_computing_publication_material 'Olex2 (Dolomanov et al., 2009)'
_computing_structure_refinement 'XL (Sheldrick, 2008)'
_computing_structure_solution 'SIR2004 (Burla et al., 2007)'
_diffrn_ambient_temperature 100(2)
_diffrn_detector_area_resol_mean 10.3503
_diffrn_measured_fraction_theta_full 0.997
_diffrn_measured_fraction_theta_max 0.967
_diffrn_measurement_device_type 'four-circle diffractometer'
_diffrn_radiation_type CuK\a
_diffrn_radiation_wavelength 1.54184
_diffrn_reflns_av_R_equivalents 0.0252
_diffrn_reflns_av_unetI/netI 0.0344
_diffrn_reflns_Laue_measured_fraction_full 0.997
_diffrn_reflns_Laue_measured_fraction_max 0.967
_diffrn_reflns_limit_h_max 38
_diffrn_reflns_limit_h_min -22
_diffrn_reflns_limit_k_max 18
_diffrn_reflns_limit_k_min -19
_diffrn_reflns_limit_l_max 33
_diffrn_reflns_limit_l_min -37
_diffrn_reflns_number 26092
_diffrn_reflns_point_group_measured_fraction_full 0.997
_diffrn_reflns_point_group_measured_fraction_max 0.967
_diffrn_reflns_theta_full 67.684
_diffrn_reflns_theta_max 74.779
_diffrn_reflns_theta_min 4.103
_diffrn_source 'sealed X-ray tube'
_exptl_absorpt_coefficient_mu 1.366
_exptl_absorpt_correction_T_max 0.804
_exptl_absorpt_correction_T_min 0.782
_exptl_absorpt_correction_type multi-scan
_exptl_absorpt_process_details
;
CrysAlisPro, Agilent Technologies,
Version 1.171.37.35 (release 13-08-2014 CrysAlis171 .NET)
(compiled Aug 13 2014,18:06:01)
Empirical absorption correction using spherical harmonics,
 implemented in SCALE3 ABSPACK scaling algorithm.
;
_exptl_crystal_colour 'clear light colourless'
_exptl_crystal_colour_lustre clear
_exptl_crystal_colour_modifier light
_exptl_crystal_colour_primary colourless
_exptl_crystal_density_diffrn 1.175
_exptl_crystal_description block
_exptl_crystal_F_000 4816
_exptl_crystal_size_max 0.18
_exptl_crystal_size_mid 0.16
_exptl_crystal_size_min 0.16
_refine_diff_density_max 0.624
_refine_diff_density_min -0.711
_refine_diff_density_rms 0.066
_refine_ls_extinction_method none
_refine_ls_goodness_of_fit_ref 1.071
_refine_ls_hydrogen_treatment constr
_refine_ls_matrix_type full
_refine_ls_number_parameters 725
_refine_ls_number_reflns 13184
_refine_ls_number_restraints 0
_refine_ls_restrained_S_all 1.071
_refine_ls_R_factor_all 0.0583
_refine_ls_R_factor_gt 0.0479
_refine_ls_shift/su_max 0.002
_refine_ls_shift/su_mean 0.000
_refine_ls_structure_factor_coef Fsqd
_refine_ls_weighting_details 'w=1/[\s^2^(Fo^2^)+(0.0980P)^2^+0.9940P] where P=(Fo^2^+2Fc^2^)/3'
_refine_ls_weighting_scheme calc
_refine_ls_wR_factor_gt 0.1438
_refine_ls_wR_factor_ref 0.1531
_reflns_Friedel_coverage 0.000
_reflns_number_gt 10381
_reflns_number_total 13627
_reflns_threshold_expression 'I > 2\s(I)'
_cod_data_source_file c8cc05990j2.cif
_cod_data_source_block f-3001b_sqd
_cod_depositor_comments 'Adding full bibliography for 7122368--7122369.cif.'
_cod_original_formula_sum 'C54 H42 N13.50 O8 Zn2'
_cod_database_code 7122368
_shelx_shelxl_version_number 2014/7
_shelx_space_group_comment
;
The symmetry employed for this shelxl refinement is uniquely defined
by the following loop, which should always be used as a source of
symmetry information in preference to the above space-group names.
They are only intended as comments.
;
_olex2_refinement_description
;
1. Fixed Uiso
 At 1.2 times of:
  All C(H) groups
2. Others
 Fixed Sof: O01C(0.75) O01O(0.75) O02E(0.75) O02L(0.75)
3.a Aromatic/amide H refined with riding coordinates:
 C00K(H00K), C00N(H00N), C00O(H00O), C00S(H00S), C00T(H00T), C00U(H00U),
 C00V(H00V), C00Y(H00Y), C00Z(H00Z), C012(H012), C013(H013), C014(H014),
 C015(H015), C017(H017), C018(H018), C01A(H01A), C01B(H01B), C01D(H01D),
 C01E(H01E), C01F(H01F), C01G(H01G), C01I(H01I), C01J(H01J), C01K(H01K),
 C01L(H01L), C01M(H01M), C01P(H01P), C01Q(H01Q), C01R(H01R), C01S(H01S),
 C01T(H01T), C01V(H01V), C01X(H01X), C01Y(H01Y), C01Z(H01Z), C020(H020),
 C021(H021), C022(H022), C023(H023), C025(H025), C028(H028), C029(H029)
;
_platon_squeeze_void_probe_radius 1.20
_olex2_submission_special_instructions 'No special instructions were received'

loop_
_space_group_symop_operation_xyz
'x, y, z'
'-x, y, -z+1/2'
'x+1/2, y+1/2, z'
'-x+1/2, y+1/2, -z+1/2'
'-x, -y, -z'
'x, -y, z-1/2'
'-x+1/2, -y+1/2, -z'
'x+1/2, -y+1/2, z-1/2'

loop_
_atom_site_label
_atom_site_type_symbol
_atom_site_fract_x
_atom_site_fract_y
_atom_site_fract_z
_atom_site_U_iso_or_equiv
_atom_site_adp_type
_atom_site_occupancy
_atom_site_site_symmetry_order
_atom_site_calc_flag
_atom_site_refinement_flags_posn
_atom_site_refinement_flags_occupancy
Zn01 Zn 0.48941(2) 0.82799(2) 0.62663(2) 0.03512(10) Uani 1 1 d . .
Zn02 Zn 0.48649(2) 0.61541(2) 0.61595(2) 0.03613(11) Uani 1 1 d . .
O003 O 0.48592(7) 0.71663(14) 0.65179(6) 0.0463(5) Uani 1 1 d . .
N004 N 0.12814(6) 0.66369(13) 0.14579(6) 0.0304(4) Uani 1 1 d . .
N005 N 0.62751(7) 0.60353(14) 0.64709(7) 0.0330(4) Uani 1 1 d . .
N006 N 0.81506(7) 0.58641(15) 0.78535(7) 0.0360(4) Uani 1 1 d . .
N007 N 0.94160(7) 0.50058(15) 0.69967(7) 0.0375(4) Uani 1 1 d . .
N008 N 0.32039(7) 0.65502(15) 0.27174(7) 0.0342(4) Uani 1 1 d . .
N009 N 0.88211(7) 0.63008(15) 0.98927(7) 0.0361(4) Uani 1 1 d . .
N00A N 0.93243(7) 0.65403(16) 1.06437(7) 0.0379(5) Uani 1 1 d . .
N00B N 0.38192(7) 0.63377(15) 0.47609(7) 0.0364(4) Uani 1 1 d . .
N00C N 0.44492(7) 0.58033(15) 0.18274(7) 0.0385(5) Uani 1 1 d . .
N00D N 0.05113(7) 0.66151(14) 0.12069(7) 0.0342(4) Uani 1 1 d . .
N00E N 0.43083(7) 0.62460(16) 0.55277(7) 0.0405(5) Uani 1 1 d . .
N00F N 0.98112(7) 0.42424(16) 0.66698(7) 0.0407(5) Uani 1 1 d . .
N00G N 0.47639(7) 0.49220(16) 0.14713(7) 0.0391(5) Uani 1 1 d . .
N00H N 0.55020(7) 0.60714(15) 0.61460(7) 0.0369(4) Uani 1 1 d . .
O00I O 0.50502(8) 0.21459(17) 0.53638(9) 0.0621(6) Uani 1 1 d . .
O00J O 0.48888(9) 0.3507(2) 0.53395(9) 0.0719(7) Uani 1 1 d . .
C00K C 0.09167(8) 0.65935(16) 0.15929(8) 0.0323(5) Uani 1 1 d . .
H00K H 0.0945 0.6554 0.1914 0.039 Uiso 1 1 calc R .
C00L C 0.33448(8) 0.64902(16) 0.32302(8) 0.0310(4) Uani 1 1 d . .
C00M C 0.17706(8) 0.66202(15) 0.17762(8) 0.0305(4) Uani 1 1 d . .
C00N C 0.19179(8) 0.69812(15) 0.22374(8) 0.0303(4) Uani 1 1 d . .
H00N H 0.1701 0.7240 0.2339 0.036 Uiso 1 1 calc R .
C00O C 0.68365(8) 0.58043(16) 0.73063(9) 0.0335(5) Uani 1 1 d . .
H00O H 0.6587 0.5687 0.7396 0.040 Uiso 1 1 calc R .
C00P C 0.27188(8) 0.65735(16) 0.23978(8) 0.0311(4) Uani 1 1 d . .
C00Q C 0.76727(8) 0.59369(16) 0.75191(8) 0.0317(5) Uani 1 1 d . .
C00R C 0.83040(8) 0.59611(16) 0.83647(8) 0.0327(5) Uani 1 1 d . .
C00S C 0.75747(8) 0.61740(16) 0.70346(8) 0.0336(5) Uani 1 1 d . .
H00S H 0.7821 0.6303 0.6943 0.040 Uiso 1 1 calc R .
C00T C 0.82179(8) 0.65367(16) 0.90764(8) 0.0327(5) Uani 1 1 d . .
H00T H 0.8045 0.6850 0.9213 0.039 Uiso 1 1 calc R .
C00U C 0.39101(8) 0.58372(16) 0.27295(8) 0.0329(5) Uani 1 1 d . .
H00U H 0.3941 0.5556 0.3015 0.040 Uiso 1 1 calc R .
C00V C 0.32291(8) 0.60101(17) 0.39434(9) 0.0355(5) Uani 1 1 d . .
H00V H 0.3048 0.5727 0.4082 0.043 Uiso 1 1 calc R .
C00W C 0.36556(8) 0.63911(17) 0.42389(8) 0.0333(5) Uani 1 1 d . .
C00X C 0.86434(8) 0.61708(16) 0.93746(8) 0.0327(5) Uani 1 1 d . .
C00Y C 0.87270(8) 0.46803(17) 0.71649(9) 0.0367(5) Uani 1 1 d . .
H00Y H 0.8682 0.4184 0.6980 0.044 Uiso 1 1 calc R .
C00Z C 0.23890(8) 0.69536(16) 0.25447(8) 0.0322(5) Uani 1 1 d . .
H00Z H 0.2488 0.7193 0.2855 0.039 Uiso 1 1 calc R .
C010 C 0.67493(8) 0.60283(16) 0.68295(8) 0.0326(5) Uani 1 1 d . .
C011 C 0.91028(8) 0.52216(17) 0.72265(8) 0.0351(5) Uani 1 1 d . .
C012 C 0.58857(8) 0.61776(17) 0.65510(8) 0.0342(5) Uani 1 1 d . .
H012 H 0.5884 0.6331 0.6851 0.041 Uiso 1 1 calc R .
C013 C 0.42234(8) 0.56655(17) 0.25140(8) 0.0352(5) Uani 1 1 d . .
H013 H 0.4465 0.5273 0.2655 0.042 Uiso 1 1 calc R .
C014 C 0.37719(8) 0.68706(16) 0.35376(8) 0.0314(5) Uani 1 1 d . .
H014 H 0.3953 0.7160 0.3402 0.038 Uiso 1 1 calc R .
C015 C 0.95507(9) 0.42163(18) 0.69318(8) 0.0379(5) Uani 1 1 d . .
H015 H 0.9472 0.3719 0.7054 0.046 Uiso 1 1 calc R .
C017 C 0.80500(8) 0.64350(16) 0.85744(8) 0.0331(5) Uani 1 1 d . .
H017 H 0.7766 0.6685 0.8376 0.040 Uiso 1 1 calc R .
C018 C 0.42711(8) 0.62538(17) 0.50714(8) 0.0349(5) Uani 1 1 d . .
H018 H 0.4523 0.6208 0.4978 0.042 Uiso 1 1 calc R .
C019 C 0.35487(8) 0.64305(16) 0.25199(8) 0.0326(5) Uani 1 1 d . .
C01A C 0.92720(8) 0.64639(17) 1.01857(8) 0.0350(5) Uani 1 1 d . .
H01A H 0.9515 0.6516 1.0079 0.042 Uiso 1 1 calc R .
C01B C 0.84216(8) 0.48911(17) 0.73817(8) 0.0352(5) Uani 1 1 d . .
H01B H 0.8172 0.4529 0.7345 0.042 Uiso 1 1 calc R .
O01C O 0.41636(13) 0.76783(18) 0.74574(11) 0.0591(8) Uani 0.75 1 d . P
C01D C 0.30793(8) 0.60608(16) 0.34399(8) 0.0338(5) Uani 1 1 d . .
H01D H 0.2798 0.5804 0.3241 0.041 Uiso 1 1 calc R .
C01E C 0.72967(8) 0.57547(16) 0.76502(8) 0.0331(5) Uani 1 1 d . .
H01E H 0.7355 0.5599 0.7970 0.040 Uiso 1 1 calc R .
C01F C 0.39240(8) 0.68168(16) 0.40396(8) 0.0331(5) Uani 1 1 d . .
H01F H 0.4207 0.7068 0.4241 0.040 Uiso 1 1 calc R .
C01G C 0.25626(8) 0.62039(16) 0.19321(8) 0.0345(5) Uani 1 1 d . .
H01G H 0.2777 0.5938 0.1830 0.041 Uiso 1 1 calc R .
C01H C 0.41728(8) 0.60833(17) 0.20871(9) 0.0359(5) Uani 1 1 d . .
C01I C 0.61326(9) 0.5834(2) 0.59770(9) 0.0408(6) Uani 1 1 d . .
H01I H 0.6325 0.5710 0.5813 0.049 Uiso 1 1 calc R .
C01J C 0.88947(8) 0.56912(17) 0.91750(9) 0.0358(5) Uani 1 1 d . .
H01J H 0.9176 0.5436 0.9377 0.043 Uiso 1 1 calc R .
C01K C 0.38360(9) 0.67100(17) 0.18934(9) 0.0376(5) Uani 1 1 d . .
H01K H 0.3817 0.7010 0.1617 0.045 Uiso 1 1 calc R .
C01L C 0.35269(8) 0.68909(17) 0.21119(9) 0.0361(5) Uani 1 1 d . .
H01L H 0.3304 0.7321 0.1986 0.043 Uiso 1 1 calc R .
C01M C 0.71188(8) 0.62177(16) 0.66939(8) 0.0338(5) Uani 1 1 d . .
H01M H 0.7058 0.6373 0.6374 0.041 Uiso 1 1 calc R .
C01N C 0.84816(8) 0.56321(17) 0.76519(8) 0.0342(5) Uani 1 1 d . .
O01O O 0.41419(13) 0.63285(18) 0.73791(11) 0.0568(8) Uani 0.75 1 d . P
C01P C 0.45449(8) 0.49875(18) 0.17710(8) 0.0372(5) Uani 1 1 d . .
H01P H 0.4468 0.4527 0.1922 0.045 Uiso 1 1 calc R .
C01Q C 0.87289(8) 0.55882(17) 0.86731(9) 0.0362(5) Uani 1 1 d . .
H01Q H 0.8902 0.5268 0.8540 0.043 Uiso 1 1 calc R .
C01R C 0.10975(9) 0.6688(2) 0.09546(9) 0.0427(6) Uani 1 1 d . .
H01R H 0.1265 0.6727 0.0757 0.051 Uiso 1 1 calc R .
C01S C 0.20894(8) 0.62327(16) 0.16222(8) 0.0333(5) Uani 1 1 d . .
H01S H 0.1987 0.5992 0.1312 0.040 Uiso 1 1 calc R .
C01T C 0.56561(9) 0.5858(2) 0.57861(9) 0.0434(6) Uani 1 1 d . .
H01T H 0.5463 0.5748 0.5462 0.052 Uiso 1 1 calc R .
N01U N 0.47840(10) 0.2731(3) 0.53745(12) 0.0688(9) Uani 1 1 d . .
C01V C 0.91734(9) 0.59552(19) 0.74994(10) 0.0418(6) Uani 1 1 d . .
H01V H 0.9430 0.6306 0.7544 0.050 Uiso 1 1 calc R .
C01X C 0.98409(11) 0.5090(2) 0.65602(11) 0.0505(7) Uani 1 1 d . .
H01X H 1.0002 0.5299 0.6378 0.061 Uiso 1 1 calc R .
C01Y C 0.88583(9) 0.61709(18) 0.77088(10) 0.0411(6) Uani 1 1 d . .
H01Y H 0.8899 0.6675 0.7886 0.049 Uiso 1 1 calc R .
C01Z C 0.06251(9) 0.6672(2) 0.08073(9) 0.0455(7) Uani 1 1 d . .
H01Z H 0.0410 0.6695 0.0485 0.055 Uiso 1 1 calc R .
C020 C 0.95992(11) 0.5571(2) 0.67579(11) 0.0511(7) Uani 1 1 d . .
H020 H 0.9563 0.6161 0.6738 0.061 Uiso 1 1 calc R .
C021 C 0.88846(10) 0.6403(3) 1.06462(10) 0.0582(9) Uani 1 1 d . .
H021 H 0.8814 0.6412 1.0922 0.070 Uiso 1 1 calc R .
C022 C 0.48063(11) 0.5742(2) 0.13280(11) 0.0513(7) Uani 1 1 d . .
H022 H 0.4948 0.5894 0.1117 0.062 Uiso 1 1 calc R .
C023 C 0.46114(12) 0.6288(2) 0.15388(12) 0.0533(7) Uani 1 1 d . .
H023 H 0.4589 0.6878 0.1499 0.064 Uiso 1 1 calc R .
C025 C 0.38615(10) 0.6343(3) 0.55067(10) 0.0567(8) Uani 1 1 d . .
H025 H 0.3781 0.6364 0.5775 0.068 Uiso 1 1 calc R .
C028 C 0.35537(10) 0.6404(3) 0.50350(10) 0.0541(8) Uani 1 1 d . .
H028 H 0.3230 0.6476 0.4920 0.065 Uiso 1 1 calc R .
C029 C 0.85731(10) 0.6253(3) 1.01864(10) 0.0561(8) Uani 1 1 d . .
H029 H 0.8254 0.6141 1.0087 0.067 Uiso 1 1 calc R .
N02B N 0.4227(2) 0.7068(3) 0.73017(18) 0.1136(19) Uani 1 1 d . .
O02E O 0.41295(16) 0.7168(3) 0.67871(13) 0.0872(13) Uani 0.75 1 d . P
O02F O 0.44093(14) 0.2597(3) 0.5413(2) 0.147(2) Uani 1 1 d . .
O02L O 0.4742(2) 0.7195(5) 0.74049(19) 0.145(3) Uani 0.75 1 d . P
O1 O 0.48811(10) 0.0354(2) 0.53747(11) 0.0776(7) Uiso 1 1 d . .

loop_
_atom_site_aniso_label
_atom_site_aniso_U_11
_atom_site_aniso_U_22
_atom_site_aniso_U_33
_atom_site_aniso_U_23
_atom_site_aniso_U_13
_atom_site_aniso_U_12
Zn01 0.02615(16) 0.0538(2) 0.02490(16) -0.00402(13) 0.00963(12) 0.00103(13)
Zn02 0.02857(17) 0.0543(2) 0.02462(16) 0.00393(13) 0.00962(12) 0.00177(13)
O003 0.0561(11) 0.0592(12) 0.0264(8) 0.0004(8) 0.0192(8) 0.0017(9)
N004 0.0273(9) 0.0389(10) 0.0231(8) 0.0003(7) 0.0080(7) -0.0003(7)
N005 0.0303(9) 0.0398(11) 0.0286(9) -0.0014(8) 0.0115(8) 0.0016(8)
N006 0.0291(9) 0.0502(12) 0.0272(9) -0.0018(8) 0.0096(8) 0.0037(8)
N007 0.0391(10) 0.0448(12) 0.0317(9) -0.0023(8) 0.0173(8) -0.0010(9)
N008 0.0257(9) 0.0483(12) 0.0251(9) -0.0019(8) 0.0062(7) 0.0010(8)
N009 0.0273(9) 0.0519(13) 0.0272(9) -0.0002(8) 0.0087(8) -0.0031(8)
N00A 0.0304(10) 0.0555(13) 0.0267(9) -0.0002(9) 0.0100(8) -0.0016(9)
N00B 0.0285(9) 0.0514(13) 0.0262(9) 0.0009(8) 0.0074(8) 0.0011(8)
N00C 0.0378(10) 0.0462(12) 0.0341(10) 0.0003(9) 0.0171(9) 0.0004(9)
N00D 0.0262(9) 0.0483(12) 0.0272(9) 0.0014(8) 0.0097(7) 0.0021(8)
N00E 0.0328(10) 0.0606(15) 0.0257(9) 0.0016(9) 0.0090(8) 0.0002(9)
N00F 0.0359(10) 0.0574(14) 0.0291(9) -0.0069(9) 0.0131(8) 0.0001(9)
N00G 0.0357(10) 0.0542(13) 0.0284(9) -0.0013(9) 0.0137(8) -0.0006(9)
N00H 0.0291(9) 0.0503(13) 0.0312(9) 0.0014(8) 0.0120(8) 0.0033(8)
O00I 0.0400(10) 0.0825(17) 0.0632(13) -0.0280(12) 0.0199(10) -0.0049(10)
O00J 0.0641(15) 0.108(2) 0.0441(12) 0.0003(13) 0.0218(11) 0.0093(15)
C00K 0.0279(10) 0.0423(13) 0.0258(10) -0.0016(9) 0.0097(8) 0.0007(9)
C00L 0.0260(10) 0.0366(12) 0.0261(10) -0.0017(8) 0.0058(8) 0.0019(9)
C00M 0.0264(10) 0.0355(12) 0.0259(10) 0.0007(8) 0.0064(8) 0.0003(8)
C00N 0.0299(10) 0.0316(11) 0.0281(10) 0.0007(8) 0.0101(9) 0.0008(8)
C00O 0.0314(11) 0.0364(12) 0.0347(11) -0.0012(9) 0.0150(9) -0.0028(9)
C00P 0.0258(10) 0.0366(12) 0.0261(10) 0.0000(8) 0.0052(8) 0.0007(9)
C00Q 0.0283(10) 0.0353(12) 0.0283(10) -0.0007(8) 0.0078(9) 0.0015(9)
C00R 0.0303(11) 0.0384(13) 0.0278(10) -0.0009(9) 0.0099(9) -0.0005(9)
C00S 0.0325(11) 0.0403(13) 0.0301(11) -0.0032(9) 0.0144(9) -0.0015(9)
C00T 0.0276(10) 0.0407(13) 0.0292(10) -0.0007(9) 0.0106(9) 0.0011(9)
C00U 0.0301(11) 0.0415(13) 0.0251(10) -0.0006(9) 0.0086(8) 0.0015(9)
C00V 0.0287(11) 0.0437(14) 0.0312(11) 0.0055(9) 0.0088(9) -0.0019(9)
C00W 0.0296(11) 0.0430(13) 0.0229(10) 0.0005(9) 0.0056(8) 0.0008(9)
C00X 0.0290(10) 0.0423(13) 0.0253(10) 0.0002(9) 0.0091(9) -0.0055(9)
C00Y 0.0342(11) 0.0404(13) 0.0321(11) -0.0017(9) 0.0095(9) 0.0027(10)
C00Z 0.0327(11) 0.0349(12) 0.0252(9) -0.0032(8) 0.0073(9) -0.0021(9)
C010 0.0313(11) 0.0337(12) 0.0321(11) -0.0031(9) 0.0121(9) 0.0014(9)
C011 0.0337(11) 0.0443(13) 0.0287(10) -0.0018(9) 0.0137(9) 0.0018(10)
C012 0.0295(11) 0.0448(13) 0.0300(11) 0.0011(9) 0.0134(9) 0.0037(9)
C013 0.0304(11) 0.0422(13) 0.0307(11) -0.0005(9) 0.0096(9) 0.0023(9)
C014 0.0269(10) 0.0377(12) 0.0273(10) 0.0010(8) 0.0084(9) -0.0010(9)
C015 0.0378(12) 0.0476(14) 0.0291(10) -0.0017(10) 0.0140(9) 0.0043(10)
C017 0.0298(10) 0.0397(13) 0.0292(10) 0.0030(9) 0.0109(9) 0.0029(9)
C018 0.0287(11) 0.0479(14) 0.0256(10) 0.0015(9) 0.0082(9) 0.0011(9)
C019 0.0274(10) 0.0401(13) 0.0260(10) -0.0033(9) 0.0061(8) -0.0016(9)
C01A 0.0270(10) 0.0489(14) 0.0295(11) 0.0028(10) 0.0116(9) -0.0027(10)
C01B 0.0309(11) 0.0407(13) 0.0316(10) -0.0001(9) 0.0100(9) -0.0017(9)
O01C 0.098(2) 0.0424(15) 0.0527(15) -0.0070(12) 0.0474(17) 0.0123(15)
C01D 0.0275(10) 0.0393(13) 0.0291(11) -0.0008(9) 0.0054(9) -0.0026(9)
C01E 0.0347(11) 0.0367(12) 0.0267(10) 0.0016(8) 0.0109(9) 0.0001(9)
C01F 0.0260(10) 0.0397(13) 0.0291(11) -0.0016(9) 0.0061(9) -0.0022(9)
C01G 0.0313(11) 0.0411(13) 0.0292(10) -0.0027(9) 0.0102(9) 0.0015(9)
C01H 0.0316(11) 0.0462(14) 0.0304(11) -0.0028(9) 0.0127(9) -0.0018(10)
C01I 0.0333(12) 0.0597(17) 0.0300(11) -0.0075(11) 0.0132(10) 0.0047(11)
C01J 0.0277(10) 0.0419(13) 0.0321(11) 0.0002(9) 0.0058(9) 0.0031(9)
C01K 0.0392(12) 0.0406(13) 0.0309(11) 0.0047(9) 0.0119(10) 0.0002(10)
C01L 0.0326(11) 0.0416(13) 0.0307(11) 0.0026(9) 0.0090(9) 0.0049(10)
C01M 0.0349(11) 0.0389(13) 0.0275(10) -0.0015(9) 0.0123(9) 0.0010(9)
C01N 0.0303(11) 0.0414(13) 0.0292(10) 0.0003(9) 0.0100(9) 0.0034(9)
O01O 0.102(2) 0.0374(14) 0.0536(15) 0.0063(11) 0.0548(17) -0.0016(14)
C01P 0.0307(11) 0.0490(14) 0.0321(11) -0.0022(10) 0.0127(9) -0.0024(10)
C01Q 0.0329(11) 0.0418(13) 0.0324(11) -0.0017(9) 0.0114(9) 0.0069(10)
C01R 0.0277(11) 0.0744(19) 0.0250(11) 0.0073(11) 0.0093(9) 0.0001(11)
C01S 0.0310(11) 0.0416(13) 0.0248(10) -0.0031(9) 0.0084(9) -0.0009(9)
C01T 0.0348(12) 0.0629(18) 0.0308(11) -0.0037(11) 0.0111(10) 0.0028(12)
N01U 0.0476(15) 0.101(3) 0.0644(17) -0.0318(17) 0.0294(14) -0.0114(16)
C01V 0.0389(13) 0.0465(15) 0.0443(13) -0.0079(11) 0.0209(11) -0.0072(11)
C01X 0.0556(16) 0.0589(18) 0.0491(15) -0.0069(13) 0.0335(13) -0.0098(14)
C01Y 0.0377(12) 0.0449(14) 0.0431(13) -0.0121(11) 0.0186(11) -0.0039(10)
C01Z 0.0283(11) 0.081(2) 0.0243(10) 0.0072(11) 0.0077(9) 0.0010(12)
C020 0.0608(17) 0.0490(16) 0.0567(16) -0.0037(13) 0.0373(15) -0.0045(13)
C021 0.0332(13) 0.109(3) 0.0338(13) -0.0067(15) 0.0147(11) -0.0056(15)
C022 0.0623(17) 0.0578(18) 0.0447(14) 0.0059(13) 0.0328(14) 0.0003(14)
C023 0.0689(19) 0.0507(17) 0.0522(16) 0.0080(13) 0.0368(15) 0.0016(14)
C025 0.0382(14) 0.100(3) 0.0338(13) 0.0049(14) 0.0165(11) 0.0045(15)
C028 0.0318(13) 0.097(3) 0.0334(13) 0.0029(14) 0.0128(11) 0.0051(14)
C029 0.0298(12) 0.101(3) 0.0373(14) -0.0036(15) 0.0133(11) -0.0081(14)
N02B 0.205(5) 0.072(2) 0.156(4) 0.002(2) 0.168(4) 0.005(3)
O02E 0.087(3) 0.125(4) 0.0531(18) 0.003(2) 0.0319(19) -0.009(2)
O02F 0.089(2) 0.156(4) 0.245(6) -0.077(4) 0.117(3) -0.040(3)
O02L 0.106(4) 0.260(9) 0.070(3) 0.003(4) 0.036(3) -0.003(4)

loop_
_atom_type_symbol
_atom_type_description
_atom_type_scat_dispersion_real
_atom_type_scat_dispersion_imag
_atom_type_scat_source
C C 0.0181 0.0091 'International Tables Vol C Tables 4.2.6.8 and 6.1.1.4'
H H 0.0000 0.0000 'International Tables Vol C Tables 4.2.6.8 and 6.1.1.4'
N N 0.0311 0.0180 'International Tables Vol C Tables 4.2.6.8 and 6.1.1.4'
O O 0.0492 0.0322 'International Tables Vol C Tables 4.2.6.8 and 6.1.1.4'
Zn Zn -1.5491 0.6778 'International Tables Vol C Tables 4.2.6.8 and 6.1.1.4'

loop_
_geom_angle_atom_site_label_1
_geom_angle_atom_site_label_2
_geom_angle_atom_site_label_3
_geom_angle
_geom_angle_site_symmetry_1
_geom_angle_site_symmetry_3
O003 Zn01 N00A 108.91(9) . 8_465
O003 Zn01 N00D 108.33(9) . 8_566
O003 Zn01 N00F 113.96(9) . 3_455
N00D Zn01 N00A 115.24(8) 8_566 8_465
N00D Zn01 N00F 110.28(9) 8_566 3_455
N00F Zn01 N00A 100.12(9) 3_455 8_465
O003 Zn02 N00E 105.85(9) . .
O003 Zn02 N00G 113.38(8) . 6_566
O003 Zn02 N00H 107.06(9) . .
N00E Zn02 N00G 105.31(9) . 6_566
N00E Zn02 N00H 118.48(9) . .
N00H Zn02 N00G 107.01(9) . 6_566
Zn02 O003 Zn01 121.21(9) . .
C00K N004 C00M 126.39(19) . .
C00K N004 C01R 107.24(19) . .
C01R N004 C00M 126.37(19) . .
C012 N005 C010 126.6(2) . .
C012 N005 C01I 107.24(19) . .
C01I N005 C010 126.0(2) . .
C00Q N006 C01N 116.45(19) . .
C00R N006 C00Q 123.95(19) . .
C00R N006 C01N 119.50(19) . .
C015 N007 C011 126.4(2) . .
C015 N007 C020 107.3(2) . .
C020 N007 C011 126.0(2) . .
C00L N008 C00P 121.02(18) . .
C00L N008 C019 118.59(18) . .
C019 N008 C00P 119.42(18) . .
C01A N009 C00X 125.6(2) . .
C01A N009 C029 107.0(2) . .
C029 N009 C00X 127.3(2) . .
C01A N00A Zn01 132.36(17) . 8_566
C01A N00A C021 106.0(2) . .
C021 N00A Zn01 121.45(17) . 8_566
C018 N00B C00W 125.2(2) . .
C018 N00B C028 107.6(2) . .
C028 N00B C00W 127.2(2) . .
C01P N00C C01H 124.8(2) . .
C01P N00C C023 106.9(2) . .
C023 N00C C01H 127.8(2) . .
C00K N00D Zn01 122.35(16) . 8_465
C00K N00D C01Z 105.99(19) . .
C01Z N00D Zn01 131.03(16) . 8_465
C018 N00E Zn02 131.75(18) . .
C018 N00E C025 106.2(2) . .
C025 N00E Zn02 122.04(17) . .
C015 N00F Zn01 125.6(2) . 3_545
C015 N00F C01X 106.4(2) . .
C01X N00F Zn01 122.90(17) . 3_545
C01P N00G Zn02 126.4(2) . 6_565
C01P N00G C022 106.0(2) . .
C022 N00G Zn02 125.92(17) . 6_565
C012 N00H Zn02 120.60(16) . .
C012 N00H C01T 106.2(2) . .
C01T N00H Zn02 133.08(17) . .
N004 C00K H00K 124.5 . .
N00D C00K N004 110.92(19) . .
N00D C00K H00K 124.5 . .
C014 C00L N008 118.9(2) . .
C01D C00L N008 122.3(2) . .
C01D C00L C014 118.8(2) . .
C00N C00M N004 119.7(2) . .
C01S C00M N004 119.6(2) . .
C01S C00M C00N 120.7(2) . .
C00M C00N H00N 120.3 . .
C00Z C00N C00M 119.4(2) . .
C00Z C00N H00N 120.3 . .
C010 C00O H00O 120.1 . .
C010 C00O C01E 119.9(2) . .
C01E C00O H00O 120.1 . .
C00Z C00P N008 120.6(2) . .
C00Z C00P C01G 118.7(2) . .
C01G C00P N008 120.7(2) . .
C00S C00Q N006 118.9(2) . .
C01E C00Q N006 122.5(2) . .
C01E C00Q C00S 118.6(2) . .
C017 C00R N006 122.2(2) . .
C017 C00R C01Q 118.4(2) . .
C01Q C00R N006 119.4(2) . .
C00Q C00S H00S 119.6 . .
C01M C00S C00Q 120.9(2) . .
C01M C00S H00S 119.6 . .
C00X C00T H00T 120.0 . .
C017 C00T H00T 120.0 . .
C017 C00T C00X 120.0(2) . .
C013 C00U H00U 119.8 . .
C013 C00U C019 120.3(2) . .
C019 C00U H00U 119.8 . .
C00W C00V H00V 120.5 . .
C01D C00V H00V 120.5 . .
C01D C00V C00W 119.0(2) . .
C00V C00W N00B 119.9(2) . .
C01F C00W N00B 119.0(2) . .
C01F C00W C00V 121.1(2) . .
C00T C00X N009 119.6(2) . .
C01J C00X N009 120.2(2) . .
C01J C00X C00T 120.2(2) . .
C011 C00Y H00Y 120.5 . .
C01B C00Y H00Y 120.5 . .
C01B C00Y C011 119.0(2) . .
C00N C00Z C00P 121.1(2) . .
C00N C00Z H00Z 119.5 . .
C00P C00Z H00Z 119.5 . .
C00O C010 N005 119.6(2) . .
C00O C010 C01M 120.4(2) . .
C01M C010 N005 119.9(2) . .
C00Y C011 N007 118.9(2) . .
C01V C011 N007 120.1(2) . .
C01V C011 C00Y 121.0(2) . .
N005 C012 H012 124.4 . .
N00H C012 N005 111.2(2) . .
N00H C012 H012 124.4 . .
C00U C013 H013 120.3 . .
C01H C013 C00U 119.4(2) . .
C01H C013 H013 120.3 . .
C00L C014 H014 119.7 . .
C01F C014 C00L 120.6(2) . .
C01F C014 H014 119.7 . .
N007 C015 H015 124.7 . .
N00F C015 N007 110.7(2) . .
N00F C015 H015 124.7 . .
C00R C017 H017 119.7 . .
C00T C017 C00R 120.6(2) . .
C00T C017 H017 119.7 . .
N00B C018 H018 124.6 . .
N00E C018 N00B 110.7(2) . .
N00E C018 H018 124.6 . .
C00U C019 N008 120.1(2) . .
C01L C019 N008 120.7(2) . .
C01L C019 C00U 119.2(2) . .
N009 C01A H01A 124.4 . .
N00A C01A N009 111.1(2) . .
N00A C01A H01A 124.4 . .
C00Y C01B H01B 119.5 . .
C00Y C01B C01N 121.0(2) . .
C01N C01B H01B 119.5 . .
C00L C01D C00V 120.8(2) . .
C00L C01D H01D 119.6 . .
C00V C01D H01D 119.6 . .
C00O C01E C00Q 120.4(2) . .
C00O C01E H01E 119.8 . .
C00Q C01E H01E 119.8 . .
C00W C01F C014 119.7(2) . .
C00W C01F H01F 120.2 . .
C014 C01F H01F 120.2 . .
C00P C01G H01G 119.8 . .
C01S C01G C00P 120.3(2) . .
C01S C01G H01G 119.8 . .
C013 C01H N00C 118.7(2) . .
C01K C01H N00C 120.3(2) . .
C01K C01H C013 120.8(2) . .
N005 C01I H01I 127.1 . .
C01T C01I N005 105.8(2) . .
C01T C01I H01I 127.1 . .
C00X C01J H01J 120.0 . .
C00X C01J C01Q 120.1(2) . .
C01Q C01J H01J 120.0 . .
C01H C01K H01K 120.1 . .
C01H C01K C01L 119.8(2) . .
C01L C01K H01K 120.1 . .
C019 C01L H01L 119.9 . .
C01K C01L C019 120.2(2) . .
C01K C01L H01L 119.9 . .
C00S C01M C010 119.8(2) . .
C00S C01M H01M 120.1 . .
C010 C01M H01M 120.1 . .
C01B C01N N006 120.5(2) . .
C01B C01N C01Y 119.4(2) . .
C01Y C01N N006 120.1(2) . .
N00C C01P H01P 124.5 . .
N00G C01P N00C 111.0(2) . .
N00G C01P H01P 124.5 . .
C00R C01Q H01Q 119.6 . .
C01J C01Q C00R 120.7(2) . .
C01J C01Q H01Q 119.6 . .
N004 C01R H01R 126.9 . .
C01Z C01R N004 106.2(2) . .
C01Z C01R H01R 126.9 . .
C00M C01S C01G 119.8(2) . .
C00M C01S H01S 120.1 . .
C01G C01S H01S 120.1 . .
N00H C01T H01T 125.2 . .
C01I C01T N00H 109.6(2) . .
C01I C01T H01T 125.2 . .
O00I N01U O00J 120.6(3) . .
O02F N01U O00I 122.6(4) . .
O02F N01U O00J 116.8(4) . .
C011 C01V H01V 120.2 . .
C011 C01V C01Y 119.6(2) . .
C01Y C01V H01V 120.2 . .
N00F C01X H01X 125.3 . .
C020 C01X N00F 109.3(2) . .
C020 C01X H01X 125.3 . .
C01N C01Y H01Y 120.0 . .
C01V C01Y C01N 120.0(2) . .
C01V C01Y H01Y 120.0 . .
N00D C01Z H01Z 125.2 . .
C01R C01Z N00D 109.6(2) . .
C01R C01Z H01Z 125.2 . .
N007 C020 H020 126.9 . .
C01X C020 N007 106.3(3) . .
C01X C020 H020 126.9 . .
N00A C021 H021 125.4 . .
C029 C021 N00A 109.3(2) . .
C029 C021 H021 125.4 . .
N00G C022 H022 125.3 . .
C023 C022 N00G 109.4(2) . .
C023 C022 H022 125.3 . .
N00C C023 H023 126.7 . .
C022 C023 N00C 106.6(3) . .
C022 C023 H023 126.7 . .
N00E C025 H025 125.2 . .
C028 C025 N00E 109.7(2) . .
C028 C025 H025 125.2 . .
N00B C028 H028 127.1 . .
C025 C028 N00B 105.9(2) . .
C025 C028 H028 127.1 . .
N009 C029 H029 126.7 . .
C021 C029 N009 106.5(2) . .
C021 C029 H029 126.7 . .
O01C N02B O01O 129.9(3) . .
O01C N02B O02E 110.6(4) . .
O01C N02B O02L 98.6(5) . .
O01O N02B O02E 109.3(4) . .
O01O N02B O02L 112.0(5) . .
O02E N02B O02L 87.8(3) . .
O02L O02L N02B 167.6(5) 2_656 .

loop_
_geom_bond_atom_site_label_1
_geom_bond_atom_site_label_2
_geom_bond_distance
_geom_bond_site_symmetry_2
Zn01 O003 1.917(2) .
Zn01 N00A 2.011(2) 8_465
Zn01 N00D 1.9951(19) 8_566
Zn01 N00F 2.007(2) 3_455
Zn02 O003 1.915(2) .
Zn02 N00E 1.993(2) .
Zn02 N00G 2.007(2) 6_566
Zn02 N00H 1.993(2) .
N004 C00K 1.343(3) .
N004 C00M 1.434(3) .
N004 C01R 1.382(3) .
N005 C010 1.434(3) .
N005 C012 1.338(3) .
N005 C01I 1.397(3) .
N006 C00Q 1.424(3) .
N006 C00R 1.415(3) .
N006 C01N 1.426(3) .
N007 C011 1.433(3) .
N007 C015 1.342(4) .
N007 C020 1.390(4) .
N008 C00L 1.419(3) .
N008 C00P 1.425(3) .
N008 C019 1.422(3) .
N009 C00X 1.436(3) .
N009 C01A 1.346(3) .
N009 C029 1.378(3) .
N00A Zn01 2.011(2) 8_566
N00A C01A 1.317(3) .
N00A C021 1.382(3) .
N00B C00W 1.437(3) .
N00B C018 1.344(3) .
N00B C028 1.375(3) .
N00C C01H 1.432(3) .
N00C C01P 1.336(4) .
N00C C023 1.383(4) .
N00D Zn01 1.9951(19) 8_465
N00D C00K 1.326(3) .
N00D C01Z 1.374(3) .
N00E C018 1.321(3) .
N00E C025 1.369(4) .
N00F Zn01 2.007(2) 3_545
N00F C015 1.329(3) .
N00F C01X 1.378(4) .
N00G Zn02 2.007(2) 6_565
N00G C01P 1.324(3) .
N00G C022 1.375(4) .
N00H C012 1.327(3) .
N00H C01T 1.378(3) .
O00I N01U 1.240(4) .
O00J N01U 1.273(5) .
C00K H00K 0.9300 .
C00L C014 1.408(3) .
C00L C01D 1.388(3) .
C00M C00N 1.387(3) .
C00M C01S 1.383(3) .
C00N H00N 0.9300 .
C00N C00Z 1.382(3) .
C00O H00O 0.9300 .
C00O C010 1.385(3) .
C00O C01E 1.389(3) .
C00P C00Z 1.394(3) .
C00P C01G 1.403(3) .
C00Q C00S 1.405(3) .
C00Q C01E 1.397(3) .
C00R C017 1.397(3) .
C00R C01Q 1.399(3) .
C00S H00S 0.9300 .
C00S C01M 1.376(3) .
C00T H00T 0.9300 .
C00T C00X 1.388(3) .
C00T C017 1.387(3) .
C00U H00U 0.9300 .
C00U C013 1.386(3) .
C00U C019 1.396(3) .
C00V H00V 0.9300 .
C00V C00W 1.398(3) .
C00V C01D 1.389(3) .
C00W C01F 1.371(3) .
C00X C01J 1.375(3) .
C00Y H00Y 0.9300 .
C00Y C011 1.391(4) .
C00Y C01B 1.381(3) .
C00Z H00Z 0.9300 .
C010 C01M 1.388(3) .
C011 C01V 1.374(4) .
C012 H012 0.9300 .
C013 H013 0.9300 .
C013 C01H 1.385(3) .
C014 H014 0.9300 .
C014 C01F 1.384(3) .
C015 H015 0.9300 .
C017 H017 0.9300 .
C018 H018 0.9300 .
C019 C01L 1.393(3) .
C01A H01A 0.9300 .
C01B H01B 0.9300 .
C01B C01N 1.382(4) .
O01C N02B 1.114(4) .
C01D H01D 0.9300 .
C01E H01E 0.9300 .
C01F H01F 0.9300 .
C01G H01G 0.9300 .
C01G C01S 1.389(3) .
C01H C01K 1.380(4) .
C01I H01I 0.9300 .
C01I C01T 1.355(4) .
C01J H01J 0.9300 .
C01J C01Q 1.387(3) .
C01K H01K 0.9300 .
C01K C01L 1.385(4) .
C01L H01L 0.9300 .
C01M H01M 0.9300 .
C01N C01Y 1.394(4) .
O01O N02B 1.228(5) .
C01P H01P 0.9300 .
C01Q H01Q 0.9300 .
C01R H01R 0.9300 .
C01R C01Z 1.350(3) .
C01S H01S 0.9300 .
C01T H01T 0.9300 .
N01U O02F 1.229(4) .
C01V H01V 0.9300 .
C01V C01Y 1.393(4) .
C01X H01X 0.9300 .
C01X C020 1.350(4) .
C01Y H01Y 0.9300 .
C01Z H01Z 0.9300 .
C020 H020 0.9300 .
C021 H021 0.9300 .
C021 C029 1.349(4) .
C022 H022 0.9300 .
C022 C023 1.338(4) .
C023 H023 0.9300 .
C025 H025 0.9300 .
C025 C028 1.355(4) .
C028 H028 0.9300 .
C029 H029 0.9300 .
N02B O02E 1.452(5) .
N02B O02L 1.512(8) .
O02L O02L 1.467(12) 2_656

loop_
_platon_squeeze_void_nr
_platon_squeeze_void_average_x
_platon_squeeze_void_average_y
_platon_squeeze_void_average_z
_platon_squeeze_void_volume
_platon_squeeze_void_count_electrons
_platon_squeeze_void_content
1 0.250 0.650 0.000 876 298 ' '
2 0.750 0.150 0.000 876 298 ' '
3 0.028 0.296 0.151 25 2 ' '
4 0.528 0.796 0.151 25 2 ' '
5 0.499 0.749 0.251 18 1 ' '
6 0.999 0.249 0.251 18 1 ' '
7 0.250 0.783 0.500 876 298 ' '
8 0.472 0.797 0.350 23 1 ' '
9 0.750 0.283 0.500 876 298 ' '
10 0.972 0.297 0.350 23 1 ' '
11 0.028 0.704 0.651 24 1 ' '
12 0.528 0.204 0.651 24 1 ' '
13 0.499 0.251 0.751 18 1 ' '
14 0.999 0.751 0.751 18 1 ' '
15 0.472 0.203 0.850 23 1 ' '
16 0.972 0.703 0.850 23 1 ' '
